data_7043779
loop_
_publ_author_name
'Murata, Suguru'
'Takahashi, Kazuyuki'
'Mochida, Tomoyuki'
'Sakurai, Takahiro'
'Ohta, Hitoshi'
'Yamamoto, Takashi'
'Einaga, Yasuaki'

_publ_section_title
;
 Cooperative spin-crossover transition from three-dimensional purely
 \p-stacking interactions in a neutral heteroleptic azobisphenolate
 Fe(III) complex with a N3O3 coordination sphere.
;
_journal_name_full 'Dalton transactions (Cambridge, England : 2003)'
_journal_paper_doi 10.1039/c7dt01030c
_journal_year 2017
_chemical_formula_sum 'C28.5 H21 Fe N4 O3.5'
_chemical_formula_weight 531.34
_chemical_name_common '[Fe(azp)(qsal)2]0.5MeOH'
_space_group_crystal_system triclinic
_space_group_IT_number 2
_space_group_name_Hall '-P 1'
_space_group_name_H-M_alt 'P -1'
_symmetry_space_group_name_Hall '-P 1'
_symmetry_space_group_name_H-M 'P -1'
_atom_sites_solution_hydrogens geom
_audit_update_record
;
2017-03-22 deposited with the CCDC.
2017-03-31 downloaded from the CCDC.
;
_cell_angle_alpha 99.329(2)
_cell_angle_beta 100.429(2)
_cell_angle_gamma 95.311(2)
_cell_formula_units_Z 2
_cell_length_a 8.3517(12)
_cell_length_b 11.4955(17)
_cell_length_c 12.5888(18)
_cell_measurement_reflns_used 2591
_cell_measurement_temperature 273.(2)
_cell_measurement_theta_max 27.1049
_cell_measurement_theta_min 2.4995
_cell_volume 1163.6(3)
_computing_cell_refinement 'SAINT V8.37A (Bruker AXS Inc., 2015)'
_computing_data_reduction 'SAINT V8.37A (Bruker AXS Inc., 2015)'
_computing_molecular_graphics 'shelXle (C.B. Huebschle, rev 786)'
_computing_structure_refinement 'SHELXL-2014/7 (Sheldrick, 2014)'
_computing_structure_solution 'XT, VERSION 2014/5'
_diffrn_ambient_temperature 273.(2)
_diffrn_detector_area_resol_mean 8.3333
_diffrn_measured_fraction_theta_full 0.970
_diffrn_measured_fraction_theta_max 0.970
_diffrn_measurement_device_type 'Bruker APEXII CCD area detector'
_diffrn_measurement_method 'phi and omega scans'
_diffrn_radiation_monochromator 'Bruker Helios multilayer confocal mirror'
_diffrn_radiation_source 'Bruker TXS fine-focus rotating anode'
_diffrn_radiation_type MoK\a
_diffrn_radiation_wavelength 0.71073
_diffrn_reflns_av_R_equivalents 0.0130
_diffrn_reflns_av_unetI/netI 0.0328
_diffrn_reflns_limit_h_max 10
_diffrn_reflns_limit_h_min -10
_diffrn_reflns_limit_k_max 12
_diffrn_reflns_limit_k_min -14
_diffrn_reflns_limit_l_max 16
_diffrn_reflns_limit_l_min -12
_diffrn_reflns_number 6671
_diffrn_reflns_theta_full 27.10
_diffrn_reflns_theta_max 27.10
_diffrn_reflns_theta_min 1.67
_exptl_absorpt_coefficient_mu 0.691
_exptl_absorpt_correction_T_max 0.99
_exptl_absorpt_correction_T_min 0.93
_exptl_absorpt_correction_type multi-scan
_exptl_absorpt_process_details
;
SADABS-2016/2 - Bruker AXS area detector scaling and absorption correction
;
_exptl_crystal_colour 'metallic dark black'
_exptl_crystal_density_diffrn 1.516
_exptl_crystal_density_method 'not measured'
_exptl_crystal_description plate
_exptl_crystal_F_000 548
_exptl_crystal_preparation ', Magnetic properties'
_exptl_crystal_recrystallization_method 'Re-crystallisation from solvent: methanol'
_exptl_crystal_size_max 0.070
_exptl_crystal_size_mid 0.070
_exptl_crystal_size_min 0.020
_refine_diff_density_max 1.648
_refine_diff_density_min -1.207
_refine_ls_extinction_method none
_refine_ls_goodness_of_fit_ref 1.045
_refine_ls_hydrogen_treatment constr
_refine_ls_matrix_type full
_refine_ls_number_parameters 344
_refine_ls_number_reflns 4981
_refine_ls_number_restraints 13
_refine_ls_restrained_S_all 1.049
_refine_ls_R_factor_all 0.0707
_refine_ls_R_factor_gt 0.0567
_refine_ls_shift/su_max 0.000
_refine_ls_shift/su_mean 0.000
_refine_ls_structure_factor_coef Fsqd
_refine_ls_weighting_details 'w=1/[\s^2^(Fo^2^)+(0.0518P)^2^+1.9117P] where P=(Fo^2^+2Fc^2^)/3'
_refine_ls_weighting_scheme calc
_refine_ls_wR_factor_gt 0.1334
_refine_ls_wR_factor_ref 0.1435
_reflns_number_gt 4040
_reflns_number_total 4981
_reflns_threshold_expression 'I > 2\s(I)'
_cod_data_source_file c7dt01030c2.cif
_cod_data_source_block Feazpqsal_273K
_cod_depositor_comments
;
The following automatic conversions were performed:

'_exptl_absorpt_correction_type' value 'Multi-Scan' changed to
'multi-scan' according to
/home/data/users/saulius/crontab/automatic-downloads/rss-feeds/RSC/lib/dictionaries/cif_core.dic
dictionary named 'cif_core.dic' version 2.4.2 from 2011-04-26.

Automatic conversion script
Id: cif_fix_values 4973 2017-02-22 13:04:09Z antanas 
;
_cod_original_formula_sum 'C28.50 H21 Fe N4 O3.50'
_cod_database_code 7043779

loop_
_space_group_symop_operation_xyz
'x, y, z'
'-x, -y, -z'

loop_
_atom_site_type_symbol
_atom_site_label
_atom_site_fract_x
_atom_site_fract_y
_atom_site_fract_z
_atom_site_U_iso_or_equiv
_atom_site_adp_type
_atom_site_calc_flag
_atom_site_refinement_flags_adp
_atom_site_refinement_flags_occupancy
_atom_site_refinement_flags_posn
_atom_site_occupancy
_atom_site_disorder_assembly
_atom_site_disorder_group
C C1 0.8957(4) 0.2304(3) 0.7646(3) 0.0466(8) Uani d . . . 1 A 4
C C2 1.0353(5) 0.1711(3) 0.7608(4) 0.0559(10) Uani d . . . 1 A 4
H H2 1.0839 0.1668 0.6997 0.067 Uiso calc U . R 1 A 4
C C3 1.0986(6) 0.1204(4) 0.8464(5) 0.0831(17) Uani d . . . 1 A 4
H H3 1.1908 0.0812 0.8437 0.1 Uiso calc U . R 1 A 4
C C4 1.0257(9) 0.1268(5) 0.9395(5) 0.109(3) Uani d . . . 1 A 4
H H4 1.07 0.093 0.9988 0.131 Uiso calc U . R 1 A 4
C C5 0.8867(8) 0.1842(5) 0.9415(4) 0.094(2) Uani d . . . 1 A 4
H H5 0.8374 0.1882 1.0024 0.113 Uiso calc U . R 1 A 4
C C6 0.8225(5) 0.2342(4) 0.8566(3) 0.0577(10) Uani d . . . 1 A 4
C C7 0.3915(4) 0.4204(3) 0.8155(3) 0.0396(7) Uani d . . . 1 B 4
C C8 0.2470(5) 0.4693(3) 0.8276(3) 0.0517(9) Uani d . . . 1 B 4
H H8 0.1967 0.5077 0.7734 0.062 Uiso calc U . R 1 B 4
C C9 0.1787(6) 0.4620(4) 0.9168(4) 0.0728(14) Uani d . . . 1 B 4
H H9 0.0824 0.4954 0.9215 0.087 Uiso calc U . R 1 B 4
C C10 0.2450(8) 0.4084(5) 0.9985(4) 0.0885(19) Uani d . . . 1 B 4
H H10 0.1966 0.4066 1.0592 0.106 Uiso calc U . R 1 B 4
C C11 0.3829(8) 0.3571(4) 0.9914(3) 0.0823(18) Uani d . . . 1 B 4
H H11 0.4292 0.3191 1.0471 0.099 Uiso calc U . R 1 B 4
C C12 0.4578(5) 0.3615(3) 0.8980(4) 0.0545(10) Uani d . . . 1 B 4
C C13 0.8582(4) 0.5879(3) 0.6742(3) 0.0406(7) Uani d . . . 1 C 4
C C14 0.9758(5) 0.6838(3) 0.7318(3) 0.0543(9) Uani d . . . 1 C 4
H H14 0.9971 0.699 0.8082 0.065 Uiso calc U . R 1 C 4
C C15 1.0589(5) 0.7546(3) 0.6775(4) 0.0590(10) Uani d . . . 1 C 4
H H15 1.1367 0.8166 0.7178 0.071 Uiso calc U . R 1 C 4
C C16 1.0301(5) 0.7363(3) 0.5631(3) 0.0546(10) Uani d . . . 1 C 4
H H16 1.0866 0.7858 0.527 0.065 Uiso calc U . R 1 C 4
C C17 0.9169(4) 0.6438(3) 0.5053(3) 0.0467(8) Uani d . . . 1 C 4
H H17 0.8967 0.6308 0.4289 0.056 Uiso calc U . R 1 C 4
C C18 0.8296(4) 0.5676(3) 0.5582(3) 0.0364(7) Uani d . . . 1 C 4
C C19 0.4127(5) 0.1315(3) 0.6389(3) 0.0499(9) Uani d . . . 1 D 4
H H19 0.4334 0.1382 0.7149 0.06 Uiso calc U . R 1 D 4
C C20 0.3075(5) 0.0335(3) 0.5753(3) 0.0571(10) Uani d . . . 1 D 4
H H20 0.2606 -0.0237 0.6088 0.068 Uiso calc U . R 1 D 4
C C21 0.2745(5) 0.0223(3) 0.4646(3) 0.0539(9) Uani d . . . 1 D 4
H H21 0.2045 -0.0425 0.4215 0.065 Uiso calc U . R 1 D 4
C C22 0.3471(4) 0.1099(3) 0.4149(3) 0.0439(8) Uani d . . . 1 D 4
C C23 0.3207(5) 0.1059(3) 0.3009(3) 0.0560(10) Uani d . . . 1 D 4
H H23 0.2518 0.0433 0.2534 0.067 Uiso calc U . R 1 D 4
C C24 0.3962(6) 0.1939(4) 0.2603(3) 0.0610(11) Uani d . . . 1 D 4
H H24 0.3787 0.1904 0.1847 0.073 Uiso calc U . R 1 D 4
C C25 0.5001(5) 0.2903(3) 0.3299(3) 0.0501(9) Uani d . . . 1 D 4
H H25 0.5494 0.3495 0.2997 0.06 Uiso calc U . R 1 D 4
C C26 0.5295(4) 0.2979(3) 0.4415(2) 0.0344(6) Uani d . . . 1 D 4
C C27 0.4525(4) 0.2059(3) 0.4851(3) 0.0357(7) Uani d . . . 1 D 4
C C28 0.7187(4) 0.4713(3) 0.4896(3) 0.0359(7) Uani d . . . 1 C 4
H H28 0.7088 0.4666 0.4142 0.043 Uiso calc U . R 1 C 4
O O4 0.414(3) 0.9089(17) 0.9436(16) 0.305(11) Uani d U P D 0.5 E -1
Fe Fe1 0.64829(6) 0.37048(4) 0.68766(4) 0.03527(15) Uani d . . . 1 . .
N N1 0.6653(5) 0.3060(3) 0.8398(2) 0.0591(9) Uani d . . . 1 . .
N N2 0.6021(8) 0.2989(4) 0.9108(3) 0.119(2) Uani d . . . 1 . .
N N3 0.6301(3) 0.3898(2) 0.5213(2) 0.0334(5) Uani d . . . 1 . .
N N4 0.4837(3) 0.2148(2) 0.5965(2) 0.0380(6) Uani d . . . 1 . .
O O1 0.8334(3) 0.2791(2) 0.6814(2) 0.0564(7) Uani d . . . 1 . .
O O2 0.4563(3) 0.4315(2) 0.7301(2) 0.0458(6) Uani d . . . 1 . .
O O3 0.7788(3) 0.5228(2) 0.72847(19) 0.0510(6) Uani d . . . 1 . .
C C29 0.511(4) 0.997(3) 1.0299(17) 0.155(9) Uani d U P D 0.5 E -1
H H29A 0.464 1.07 1.0326 0.233 Uiso calc U P R 0.5 E -1
H H29B 0.6205 1.0093 1.0164 0.233 Uiso calc U P R 0.5 E -1
H H29C 0.515 0.9704 1.0987 0.233 Uiso calc U P R 0.5 E -1

loop_
_atom_site_aniso_label
_atom_site_aniso_U_11
_atom_site_aniso_U_22
_atom_site_aniso_U_33
_atom_site_aniso_U_12
_atom_site_aniso_U_13
_atom_site_aniso_U_23
C1 0.0395(18) 0.0389(18) 0.054(2) -0.0042(14) 0.0038(16) -0.0008(15)
C2 0.042(2) 0.051(2) 0.068(3) 0.0050(17) 0.0022(18) 0.0019(19)
C3 0.067(3) 0.052(3) 0.113(4) -0.002(2) -0.028(3) 0.021(3)
C4 0.127(5) 0.082(4) 0.091(4) -0.046(4) -0.053(4) 0.053(3)
C5 0.104(4) 0.100(4) 0.062(3) -0.051(4) -0.001(3) 0.018(3)
C6 0.052(2) 0.052(2) 0.058(2) -0.0163(18) 0.0073(19) -0.0061(18)
C7 0.0441(18) 0.0356(16) 0.0372(17) -0.0057(14) 0.0130(14) 0.0018(13)
C8 0.047(2) 0.056(2) 0.050(2) 0.0010(17) 0.0173(17) -0.0034(17)
C9 0.069(3) 0.075(3) 0.067(3) -0.022(2) 0.038(2) -0.019(2)
C10 0.118(5) 0.079(3) 0.061(3) -0.040(3) 0.050(3) -0.016(3)
C11 0.138(5) 0.057(3) 0.035(2) -0.045(3) 0.000(3) 0.0108(18)
C12 0.054(2) 0.0370(19) 0.062(3) -0.0048(17) -0.0085(19) 0.0071(17)
C13 0.0441(18) 0.0337(16) 0.0448(18) 0.0009(14) 0.0144(15) 0.0060(13)
C14 0.063(2) 0.048(2) 0.046(2) -0.0108(18) 0.0104(18) 0.0015(16)
C15 0.058(2) 0.044(2) 0.069(3) -0.0149(18) 0.016(2) 0.0021(18)
C16 0.057(2) 0.044(2) 0.066(3) -0.0058(17) 0.025(2) 0.0138(18)
C17 0.053(2) 0.0405(18) 0.051(2) 0.0022(16) 0.0199(17) 0.0127(15)
C18 0.0373(16) 0.0330(15) 0.0410(17) 0.0042(13) 0.0132(14) 0.0069(13)
C19 0.060(2) 0.0427(19) 0.047(2) -0.0084(17) 0.0179(17) 0.0072(15)
C20 0.067(3) 0.0400(19) 0.063(2) -0.0150(18) 0.024(2) 0.0056(17)
C21 0.056(2) 0.0387(19) 0.059(2) -0.0107(16) 0.0112(18) -0.0034(16)
C22 0.0419(18) 0.0383(17) 0.048(2) 0.0020(14) 0.0081(15) 0.0011(14)
C23 0.060(2) 0.049(2) 0.047(2) -0.0068(18) -0.0020(18) -0.0042(17)
C24 0.077(3) 0.060(2) 0.0359(19) -0.006(2) -0.0020(19) 0.0034(17)
C25 0.063(2) 0.047(2) 0.0377(18) -0.0019(17) 0.0065(17) 0.0094(15)
C26 0.0354(16) 0.0325(15) 0.0350(16) 0.0054(12) 0.0071(13) 0.0042(12)
C27 0.0350(16) 0.0320(15) 0.0407(17) 0.0071(12) 0.0101(13) 0.0037(13)
C28 0.0369(16) 0.0387(16) 0.0350(16) 0.0056(13) 0.0102(13) 0.0116(13)
O4 0.316(18) 0.320(19) 0.322(18) 0.042(15) 0.152(16) 0.083(15)
Fe1 0.0412(3) 0.0356(3) 0.0304(2) 0.00014(18) 0.01138(18) 0.00785(17)
N1 0.091(3) 0.0435(17) 0.0327(16) -0.0254(17) -0.0012(16) 0.0116(13)
N2 0.207(6) 0.085(3) 0.035(2) -0.092(4) 0.003(3) 0.0105(19)
N3 0.0361(13) 0.0319(13) 0.0324(13) 0.0034(10) 0.0079(11) 0.0055(10)
N4 0.0411(15) 0.0335(13) 0.0405(15) 0.0000(11) 0.0144(12) 0.0055(11)
O1 0.0460(15) 0.0630(17) 0.0603(17) 0.0143(13) 0.0082(12) 0.0102(13)
O2 0.0523(14) 0.0443(13) 0.0478(14) 0.0089(11) 0.0233(11) 0.0122(11)
O3 0.0660(16) 0.0472(14) 0.0362(13) -0.0143(12) 0.0165(12) 0.0017(10)
C29 0.109(10) 0.151(11) 0.153(18) -0.031(9) -0.005(15) -0.064(15)

loop_
_atom_type_symbol
_atom_type_description
_atom_type_scat_dispersion_real
_atom_type_scat_dispersion_imag
_atom_type_scat_source
C C 0.0033 0.0016 'International Tables Vol C Tables 4.2.6.8 and 6.1.1.4'
H H 0.0000 0.0000 'International Tables Vol C Tables 4.2.6.8 and 6.1.1.4'
Fe Fe 0.3463 0.8444 'International Tables Vol C Tables 4.2.6.8 and 6.1.1.4'
N N 0.0061 0.0033 'International Tables Vol C Tables 4.2.6.8 and 6.1.1.4'
O O 0.0106 0.0060 'International Tables Vol C Tables 4.2.6.8 and 6.1.1.4'

loop_
_geom_angle_atom_site_label_1
_geom_angle_atom_site_label_2
_geom_angle_atom_site_label_3
_geom_angle
O1 C1 C6 120.8(4)
O1 C1 C2 120.0(4)
C6 C1 C2 119.2(4)
C3 C2 C1 119.9(5)
C3 C2 H2 120.0
C1 C2 H2 120.0
C2 C3 C4 120.4(5)
C2 C3 H3 119.8
C4 C3 H3 119.8
C5 C4 C3 119.1(5)
C5 C4 H4 120.4
C3 C4 H4 120.4
C6 C5 C4 120.9(6)
C6 C5 H5 119.6
C4 C5 H5 119.6
C5 C6 C1 120.5(5)
C5 C6 N1 130.3(5)
C1 C6 N1 109.2(4)
O2 C7 C12 123.8(3)
O2 C7 C8 120.0(3)
C12 C7 C8 116.3(3)
C9 C8 C7 121.5(4)
C9 C8 H8 119.2
C7 C8 H8 119.2
C10 C9 C8 122.5(5)
C10 C9 H9 118.7
C8 C9 H9 118.7
C9 C10 C11 119.3(4)
C9 C10 H10 120.3
C11 C10 H10 120.3
C10 C11 C12 119.9(5)
C10 C11 H11 120.0
C12 C11 H11 120.0
C7 C12 C11 120.4(4)
C7 C12 N2 131.0(4)
C11 C12 N2 108.5(4)
O3 C13 C14 119.7(3)
O3 C13 C18 122.6(3)
C14 C13 C18 117.7(3)
C15 C14 C13 121.2(4)
C15 C14 H14 119.4
C13 C14 H14 119.4
C14 C15 C16 121.6(4)
C14 C15 H15 119.2
C16 C15 H15 119.2
C17 C16 C15 118.4(3)
C17 C16 H16 120.8
C15 C16 H16 120.8
C16 C17 C18 121.8(3)
C16 C17 H17 119.1
C18 C17 H17 119.1
C17 C18 C13 119.3(3)
C17 C18 C28 117.0(3)
C13 C18 C28 123.7(3)
N4 C19 C20 123.2(4)
N4 C19 H19 118.4
C20 C19 H19 118.4
C21 C20 C19 119.5(3)
C21 C20 H20 120.3
C19 C20 H20 120.3
C20 C21 C22 119.6(3)
C20 C21 H21 120.2
C22 C21 H21 120.2
C23 C22 C27 119.0(3)
C23 C22 C21 123.7(3)
C27 C22 C21 117.3(3)
C24 C23 C22 119.7(3)
C24 C23 H23 120.2
C22 C23 H23 120.2
C23 C24 C25 121.7(4)
C23 C24 H24 119.2
C25 C24 H24 119.2
C26 C25 C24 120.7(3)
C26 C25 H25 119.7
C24 C25 H25 119.7
C25 C26 N3 126.8(3)
C25 C26 C27 118.3(3)
N3 C26 C27 114.9(3)
N4 C27 C22 121.8(3)
N4 C27 C26 117.5(3)
C22 C27 C26 120.7(3)
N3 C28 C18 126.9(3)
N3 C28 H28 116.5
C18 C28 H28 116.5
O3 Fe1 O2 93.44(11)
O3 Fe1 O1 95.47(12)
O2 Fe1 O1 161.54(11)
O3 Fe1 N3 87.83(10)
O2 Fe1 N3 104.82(10)
O1 Fe1 N3 91.66(11)
O3 Fe1 N1 103.78(11)
O2 Fe1 N1 82.49(13)
O1 Fe1 N1 79.70(14)
N3 Fe1 N1 166.05(11)
O3 Fe1 N4 163.49(11)
O2 Fe1 N4 86.67(10)
O1 Fe1 N4 89.32(11)
N3 Fe1 N4 76.22(10)
N1 Fe1 N4 92.61(11)
N2 N1 C6 107.1(5)
N2 N1 Fe1 143.8(5)
C6 N1 Fe1 108.9(2)
N1 N2 C12 108.9(5)
C28 N3 C26 119.5(3)
C28 N3 Fe1 123.8(2)
C26 N3 Fe1 116.18(19)
C19 N4 C27 118.6(3)
C19 N4 Fe1 126.1(2)
C27 N4 Fe1 115.3(2)
C1 O1 Fe1 121.1(2)
C7 O2 Fe1 129.9(2)
C13 O3 Fe1 132.9(2)
O4 C29 H29A 109.5
O4 C29 H29B 109.5
H29A C29 H29B 109.5
O4 C29 H29C 109.5
H29A C29 H29C 109.5
H29B C29 H29C 109.5

loop_
_geom_bond_atom_site_label_1
_geom_bond_atom_site_label_2
_geom_bond_distance
C1 O1 1.314(5)
C1 C6 1.401(5)
C1 C2 1.408(5)
C2 C3 1.354(7)
C2 H2 0.93
C3 C4 1.411(9)
C3 H3 0.93
C4 C5 1.390(9)
C4 H4 0.93
C5 C6 1.345(7)
C5 H5 0.93
C6 N1 1.614(6)
C7 O2 1.307(4)
C7 C12 1.390(5)
C7 C8 1.400(5)
C8 C9 1.358(6)
C8 H8 0.93
C9 C10 1.344(8)
C9 H9 0.93
C10 C11 1.352(8)
C10 H10 0.93
C11 C12 1.434(7)
C11 H11 0.93
C12 N2 1.458(8)
C13 O3 1.306(4)
C13 C14 1.410(5)
C13 C18 1.412(5)
C14 C15 1.364(5)
C14 H14 0.93
C15 C16 1.394(6)
C15 H15 0.93
C16 C17 1.367(5)
C16 H16 0.93
C17 C18 1.411(4)
C17 H17 0.93
C18 C28 1.428(4)
C19 N4 1.315(4)
C19 C20 1.397(5)
C19 H19 0.93
C20 C21 1.353(6)
C20 H20 0.93
C21 C22 1.416(5)
C21 H21 0.93
C22 C23 1.404(5)
C22 C27 1.413(4)
C23 C24 1.360(6)
C23 H23 0.93
C24 C25 1.407(5)
C24 H24 0.93
C25 C26 1.369(5)
C25 H25 0.93
C26 N3 1.421(4)
C26 C27 1.422(4)
C27 N4 1.364(4)
C28 N3 1.297(4)
C28 H28 0.93
O4 C29 1.4283(11)
Fe1 O3 1.916(2)
Fe1 O2 1.936(2)
Fe1 O1 1.954(3)
Fe1 N3 2.122(3)
Fe1 N1 2.149(3)
Fe1 N4 2.172(3)
N1 N2 1.127(5)
C29 H29A 0.96
C29 H29B 0.96
C29 H29C 0.96
